data_4073712
loop_
_publ_author_name
'Dost\'al, Libor'
'Jambor, Roman'
'R\%u\<zi\<cka, Ale\<s'
'C\'isa\<rov\'a, Ivana'
'Hole\<cek, Jaroslav'
'Biesemans, Monique'
'Willem, Rudolph'
'De Proft, Frank'
'Geerlings, Paul'

_publ_section_title
;
 Organotin(IV) Derivatives of Some O,C,O-Chelating Ligands. Part 2&#x22A5;
;
_journal_issue 25
_journal_name_full Organometallics
_journal_page_first 6312
_journal_paper_doi 10.1021/om700576n
_journal_volume 26
_journal_year 2007
_chemical_compound_source 'synthesized by the authors'
_chemical_formula_moiety 'C34 H40 O2 Sn'
_chemical_formula_sum 'C34 H40 O2 Sn'
_chemical_formula_weight 599.35
_chemical_name_systematic
; 
 ? 
;
_space_group_IT_number 61
_symmetry_cell_setting orthorhombic
_symmetry_space_group_name_Hall '-P 2ac 2ab'
_symmetry_space_group_name_H-M 'P b c a'
_atom_sites_solution_hydrogens difmap
_atom_sites_solution_primary direct
_atom_sites_solution_secondary difmap
_audit_creation_method SHELXL-97
_cell_angle_alpha 90.00
_cell_angle_beta 90.00
_cell_angle_gamma 90.00
_cell_formula_units_Z 8
_cell_length_a 19.94500(10)
_cell_length_b 9.5970(2)
_cell_length_c 31.1680(3)
_cell_measurement_reflns_used 97506
_cell_measurement_temperature 150(2)
_cell_measurement_theta_max 27.5
_cell_measurement_theta_min 1
_cell_volume 5965.93(14)
_computing_cell_refinement 'COLLECT and DENZO'
_computing_data_collection 'COLLECT (Hooft, 1998) and DENZO (Otwinowski & Minor, 1997)'
_computing_data_reduction 'COLLECT and DENZO'
_computing_structure_refinement 'SHELXL-97 (Sheldrick, 1997)'
_computing_structure_solution 'SIR92 (Altomare et al., 1994)'
_diffrn_ambient_temperature 150(2)
_diffrn_detector_area_resol_mean 9
_diffrn_measured_fraction_theta_full 0.998
_diffrn_measured_fraction_theta_max 0.998
_diffrn_measurement_device '95mm CCD camera on \k-goniostat'
_diffrn_measurement_device_type 'Nonius KappaCCD'
_diffrn_measurement_method '\f and \w scans to fill the Ewald sphere'
_diffrn_radiation_monochromator 'horizonally mounted graphite crystal'
_diffrn_radiation_source 'fine-focus sealed tube'
_diffrn_radiation_type MoK\a
_diffrn_radiation_wavelength 0.71073
_diffrn_reflns_av_R_equivalents 0.0740
_diffrn_reflns_av_sigmaI/netI 0.0413
_diffrn_reflns_limit_h_max 25
_diffrn_reflns_limit_h_min -25
_diffrn_reflns_limit_k_max 12
_diffrn_reflns_limit_k_min -11
_diffrn_reflns_limit_l_max 40
_diffrn_reflns_limit_l_min -40
_diffrn_reflns_number 83228
_diffrn_reflns_theta_full 27.48
_diffrn_reflns_theta_max 27.48
_diffrn_reflns_theta_min 3.22
_diffrn_standards_number 0
_exptl_absorpt_coefficient_mu 0.884
_exptl_absorpt_correction_T_max 0.916
_exptl_absorpt_correction_T_min 0.871
_exptl_absorpt_correction_type multi-scan
_exptl_absorpt_process_details '(SORTAV; Blessing 1997)'
_exptl_crystal_colour colourless
_exptl_crystal_density_diffrn 1.335
_exptl_crystal_density_method 'not measured'
_exptl_crystal_description bar
_exptl_crystal_F_000 2480
_exptl_crystal_size_max 0.25
_exptl_crystal_size_mid 0.17
_exptl_crystal_size_min 0.1
_refine_diff_density_max 1.166
_refine_diff_density_min -0.674
_refine_diff_density_rms 0.081
_refine_ls_extinction_method none
_refine_ls_goodness_of_fit_ref 1.034
_refine_ls_hydrogen_treatment constr
_refine_ls_matrix_type full
_refine_ls_number_parameters 340
_refine_ls_number_reflns 6826
_refine_ls_number_restraints 0
_refine_ls_restrained_S_all 1.034
_refine_ls_R_factor_all 0.0618
_refine_ls_R_factor_gt 0.0337
_refine_ls_shift/su_max 0.002
_refine_ls_shift/su_mean 0.000
_refine_ls_structure_factor_coef Fsqd
_refine_ls_weighting_details 'calc w=1/[\s^2^(Fo^2^)+(0.0420P)^2^+1.9339P] where P=(Fo^2^+2Fc^2^)/3'
_refine_ls_weighting_scheme calc
_refine_ls_wR_factor_gt 0.0748
_refine_ls_wR_factor_ref 0.0847
_reflns_number_gt 4795
_reflns_number_total 6826
_reflns_threshold_expression >2sigma(I)
_cod_data_source_file om700576n-file001.cif
_cod_data_source_block snph3-ruzic-sort-10
_cod_database_code 4073712

loop_
_symmetry_equiv_pos_as_xyz
'x, y, z'
'-x+1/2, -y, z+1/2'
'x+1/2, -y+1/2, -z'
'-x, y+1/2, -z+1/2'
'-x, -y, -z'
'x-1/2, y, -z-1/2'
'-x-1/2, y-1/2, z'
'x, -y-1/2, z-1/2'

loop_
_atom_site_label
_atom_site_type_symbol
_atom_site_fract_x
_atom_site_fract_y
_atom_site_fract_z
_atom_site_U_iso_or_equiv
_atom_site_adp_type
_atom_site_occupancy
_atom_site_symmetry_multiplicity
_atom_site_calc_flag
_atom_site_refinement_flags
Sn1 Sn -0.023949(8) 0.388245(17) 0.141364(5) 0.02167(7) Uani 1 1 d .
C11 C 0.01875(12) 0.2690(3) 0.08912(7) 0.0222(5) Uani 1 1 d .
C12 C 0.07589(12) 0.1845(2) 0.09359(7) 0.0227(5) Uani 1 1 d .
C13 C 0.10212(13) 0.1153(3) 0.05829(8) 0.0270(6) Uani 1 1 d .
H13 H 0.1401 0.0599 0.0613 0.032 Uiso 1 1 calc R
C14 C 0.07176(14) 0.1286(3) 0.01850(8) 0.0333(6) Uani 1 1 d .
H14 H 0.0896 0.0824 -0.0051 0.040 Uiso 1 1 calc R
C15 C 0.01535(14) 0.2096(3) 0.01367(8) 0.0337(7) Uani 1 1 d .
H15 H -0.0050 0.2167 -0.0131 0.040 Uiso 1 1 calc R
C16 C -0.01154(12) 0.2808(3) 0.04851(8) 0.0262(6) Uani 1 1 d .
C17 C 0.10710(13) 0.1622(3) 0.13718(7) 0.0300(6) Uani 1 1 d .
H17A H 0.1174 0.2515 0.1502 0.036 Uiso 1 1 calc R
H17B H 0.0758 0.1134 0.1557 0.036 Uiso 1 1 calc R
C18 C 0.19259(14) 0.0154(3) 0.17070(8) 0.0325(6) Uani 1 1 d .
C19 C 0.19656(17) 0.1153(3) 0.20842(9) 0.0436(8) Uani 1 1 d .
H19A H 0.2224 0.1956 0.2004 0.065 Uiso 1 1 calc R
H19B H 0.2176 0.0696 0.2323 0.065 Uiso 1 1 calc R
H19C H 0.1522 0.1440 0.2164 0.065 Uiso 1 1 calc R
C110 C 0.14982(16) -0.1106(3) 0.18166(10) 0.0429(7) Uani 1 1 d .
H11A H 0.1052 -0.0807 0.1886 0.064 Uiso 1 1 calc R
H11B H 0.1689 -0.1583 0.2058 0.064 Uiso 1 1 calc R
H11C H 0.1484 -0.1725 0.1575 0.064 Uiso 1 1 calc R
C111 C 0.26209(15) -0.0277(4) 0.15666(10) 0.0501(8) Uani 1 1 d .
H11O H 0.2587 -0.0953 0.1341 0.075 Uiso 1 1 calc R
H11P H 0.2856 -0.0677 0.1805 0.075 Uiso 1 1 calc R
H11Q H 0.2861 0.0524 0.1465 0.075 Uiso 1 1 calc R
C112 C -0.07280(13) 0.3705(3) 0.04050(8) 0.0299(6) Uani 1 1 d .
H11D H -0.0971 0.3849 0.0671 0.036 Uiso 1 1 calc R
H11E H -0.0594 0.4607 0.0294 0.036 Uiso 1 1 calc R
C113 C -0.17180(14) 0.3754(3) -0.00565(9) 0.0366(7) Uani 1 1 d .
C114 C -0.22162(18) 0.4007(5) 0.02953(11) 0.0729(12) Uani 1 1 d .
H11F H -0.2307 0.3147 0.0442 0.109 Uiso 1 1 calc R
H11G H -0.2624 0.4364 0.0175 0.109 Uiso 1 1 calc R
H11H H -0.2036 0.4671 0.0495 0.109 Uiso 1 1 calc R
C115 C -0.15058(17) 0.5086(4) -0.02774(11) 0.0576(9) Uani 1 1 d .
H11I H -0.1386 0.5769 -0.0066 0.086 Uiso 1 1 calc R
H11J H -0.1870 0.5433 -0.0448 0.086 Uiso 1 1 calc R
H11K H -0.1127 0.4903 -0.0459 0.086 Uiso 1 1 calc R
C116 C -0.19917(17) 0.2772(4) -0.04009(11) 0.0657(10) Uani 1 1 d .
H11L H -0.1649 0.2593 -0.0610 0.099 Uiso 1 1 calc R
H11M H -0.2371 0.3197 -0.0539 0.099 Uiso 1 1 calc R
H11N H -0.2127 0.1911 -0.0270 0.099 Uiso 1 1 calc R
C21 C 0.02893(12) 0.3950(3) 0.20166(8) 0.0246(5) Uani 1 1 d .
C22 C 0.07437(13) 0.4996(3) 0.21117(7) 0.0288(6) Uani 1 1 d .
H22 H 0.0840 0.5669 0.1906 0.035 Uiso 1 1 calc R
C23 C 0.10592(14) 0.5056(3) 0.25094(8) 0.0358(7) Uani 1 1 d .
H23 H 0.1368 0.5758 0.2566 0.043 Uiso 1 1 calc R
C24 C 0.09159(15) 0.4085(3) 0.28189(8) 0.0393(7) Uani 1 1 d .
H24 H 0.1124 0.4127 0.3086 0.047 Uiso 1 1 calc R
C25 C 0.04596(16) 0.3045(4) 0.27303(9) 0.0482(8) Uani 1 1 d .
H25 H 0.0359 0.2385 0.2939 0.058 Uiso 1 1 calc R
C26 C 0.01519(15) 0.2972(3) 0.23360(8) 0.0406(7) Uani 1 1 d .
H26 H -0.0152 0.2259 0.2281 0.049 Uiso 1 1 calc R
C31 C -0.03294(13) 0.6010(2) 0.12061(7) 0.0235(5) Uani 1 1 d .
C32 C 0.02405(13) 0.6809(3) 0.11349(7) 0.0274(6) Uani 1 1 d .
H32 H 0.0661 0.6405 0.1168 0.033 Uiso 1 1 calc R
C33 C 0.01943(15) 0.8191(3) 0.10156(8) 0.0327(6) Uani 1 1 d .
H33 H 0.0582 0.8711 0.0970 0.039 Uiso 1 1 calc R
C34 C -0.04258(17) 0.8799(3) 0.09634(8) 0.0368(7) Uani 1 1 d .
H34 H -0.0457 0.9731 0.0884 0.044 Uiso 1 1 calc R
C35 C -0.09989(15) 0.8031(3) 0.10279(8) 0.0370(7) Uani 1 1 d .
H35 H -0.1417 0.8438 0.0989 0.044 Uiso 1 1 calc R
C36 C -0.09505(14) 0.6641(3) 0.11522(8) 0.0308(6) Uani 1 1 d .
H36 H -0.1339 0.6129 0.1200 0.037 Uiso 1 1 calc R
C41 C -0.12198(12) 0.3097(2) 0.15648(7) 0.0245(5) Uani 1 1 d .
C42 C -0.15856(13) 0.3691(3) 0.18987(8) 0.0287(6) Uani 1 1 d .
H42 H -0.1401 0.4419 0.2056 0.034 Uiso 1 1 calc R
C43 C -0.22209(13) 0.3211(3) 0.19987(8) 0.0331(6) Uani 1 1 d .
H43 H -0.2462 0.3628 0.2220 0.040 Uiso 1 1 calc R
C44 C -0.24983(14) 0.2125(3) 0.17746(8) 0.0353(6) Uani 1 1 d .
H44 H -0.2924 0.1800 0.1845 0.042 Uiso 1 1 calc R
C45 C -0.21434(15) 0.1519(3) 0.14448(9) 0.0392(7) Uani 1 1 d .
H45 H -0.2329 0.0779 0.1293 0.047 Uiso 1 1 calc R
C46 C -0.15114(14) 0.2008(3) 0.13390(8) 0.0345(7) Uani 1 1 d .
H46 H -0.1279 0.1600 0.1113 0.041 Uiso 1 1 calc R
O1 O 0.16630(10) 0.0834(2) 0.13282(5) 0.0357(5) Uani 1 1 d .
O2 O -0.11397(9) 0.30120(18) 0.01037(5) 0.0348(4) Uani 1 1 d .

loop_
_atom_site_aniso_label
_atom_site_aniso_U_11
_atom_site_aniso_U_22
_atom_site_aniso_U_33
_atom_site_aniso_U_23
_atom_site_aniso_U_13
_atom_site_aniso_U_12
Sn1 0.02137(11) 0.02283(11) 0.02080(10) 0.00025(6) 0.00012(6) -0.00025(7)
C11 0.0244(14) 0.0212(13) 0.0212(12) 0.0025(10) -0.0001(10) -0.0024(11)
C12 0.0248(14) 0.0193(13) 0.0240(12) 0.0021(10) 0.0011(10) -0.0040(11)
C13 0.0224(14) 0.0267(13) 0.0317(13) 0.0025(11) 0.0030(10) 0.0018(11)
C14 0.0337(16) 0.0394(16) 0.0269(13) -0.0047(11) 0.0040(11) 0.0075(13)
C15 0.0329(17) 0.0440(17) 0.0241(13) -0.0037(12) -0.0036(11) 0.0046(13)
C16 0.0247(14) 0.0277(14) 0.0264(13) 0.0003(11) -0.0019(10) 0.0002(11)
C17 0.0295(15) 0.0327(14) 0.0276(13) 0.0017(11) -0.0025(11) 0.0074(13)
C18 0.0309(16) 0.0307(15) 0.0358(14) 0.0067(12) -0.0104(12) 0.0027(12)
C19 0.055(2) 0.0362(17) 0.0397(16) 0.0054(13) -0.0196(14) -0.0016(15)
C110 0.0402(18) 0.0364(17) 0.0520(18) 0.0080(14) -0.0157(14) -0.0053(14)
C111 0.0370(19) 0.055(2) 0.0580(18) 0.0156(16) -0.0120(15) 0.0080(16)
C112 0.0288(15) 0.0363(16) 0.0244(12) -0.0007(11) -0.0053(11) 0.0038(12)
C113 0.0238(15) 0.0442(18) 0.0418(16) 0.0046(13) -0.0098(12) 0.0036(13)
C114 0.037(2) 0.126(4) 0.056(2) 0.021(2) 0.0080(16) 0.025(2)
C115 0.045(2) 0.060(2) 0.068(2) 0.0224(18) -0.0113(17) 0.0100(18)
C116 0.045(2) 0.072(3) 0.081(2) -0.012(2) -0.0322(18) 0.0031(19)
C21 0.0236(14) 0.0300(14) 0.0202(12) 0.0004(10) 0.0007(10) 0.0022(11)
C22 0.0308(15) 0.0289(14) 0.0266(13) 0.0022(11) -0.0020(11) -0.0020(12)
C23 0.0350(17) 0.0367(16) 0.0358(15) -0.0082(13) -0.0061(12) 0.0001(13)
C24 0.0346(17) 0.060(2) 0.0237(13) -0.0025(13) -0.0052(12) 0.0047(15)
C25 0.0485(19) 0.068(2) 0.0276(15) 0.0167(15) -0.0014(13) -0.0078(17)
C26 0.0415(19) 0.0492(19) 0.0310(15) 0.0114(13) -0.0022(12) -0.0138(15)
C31 0.0300(15) 0.0226(13) 0.0179(12) 0.0004(10) 0.0001(10) 0.0012(11)
C32 0.0312(15) 0.0279(15) 0.0230(12) 0.0028(10) 0.0003(10) -0.0001(12)
C33 0.0439(18) 0.0280(15) 0.0263(13) 0.0003(11) -0.0017(12) -0.0064(13)
C34 0.059(2) 0.0247(14) 0.0265(14) 0.0006(11) 0.0003(13) 0.0038(14)
C35 0.0402(18) 0.0384(17) 0.0324(14) 0.0000(12) -0.0007(12) 0.0138(14)
C36 0.0288(15) 0.0329(15) 0.0307(13) 0.0006(12) 0.0022(11) 0.0025(13)
C41 0.0223(14) 0.0238(14) 0.0275(12) 0.0059(11) -0.0016(10) 0.0018(11)
C42 0.0296(15) 0.0294(15) 0.0271(13) -0.0036(11) -0.0016(11) -0.0018(12)
C43 0.0270(15) 0.0422(17) 0.0300(13) -0.0012(12) 0.0043(11) 0.0003(13)
C44 0.0265(15) 0.0393(16) 0.0402(15) 0.0050(13) -0.0006(12) -0.0069(13)
C45 0.0325(17) 0.0382(16) 0.0468(17) -0.0100(13) -0.0015(13) -0.0099(14)
C46 0.0306(16) 0.0360(16) 0.0369(15) -0.0093(12) 0.0057(12) -0.0006(13)
O1 0.0322(11) 0.0445(12) 0.0303(9) 0.0071(8) -0.0028(8) 0.0149(9)
O2 0.0297(11) 0.0331(11) 0.0416(10) -0.0024(8) -0.0114(8) 0.0022(9)

loop_
_atom_type_symbol
_atom_type_description
_atom_type_scat_dispersion_real
_atom_type_scat_dispersion_imag
_atom_type_scat_source
C C 0.0033 0.0016 'International Tables Vol C Tables 4.2.6.8 and 6.1.1.4'
H H 0.0000 0.0000 'International Tables Vol C Tables 4.2.6.8 and 6.1.1.4'
O O 0.0106 0.0060 'International Tables Vol C Tables 4.2.6.8 and 6.1.1.4'
Sn Sn -0.6537 1.4246 'International Tables Vol C Tables 4.2.6.8 and 6.1.1.4'

loop_
_geom_angle_atom_site_label_1
_geom_angle_atom_site_label_2
_geom_angle_atom_site_label_3
_geom_angle
C41 Sn1 C31 108.86(9)
C41 Sn1 C21 105.35(9)
C31 Sn1 C21 105.93(9)
C41 Sn1 C11 109.74(9)
C31 Sn1 C11 107.98(9)
C21 Sn1 C11 118.63(9)
C12 C11 C16 118.9(2)
C12 C11 Sn1 123.32(16)
C16 C11 Sn1 117.72(17)
C13 C12 C11 120.2(2)
C13 C12 C17 119.3(2)
C11 C12 C17 120.4(2)
C14 C13 C12 120.0(2)
C14 C13 H13 120.0
C12 C13 H13 120.0
C15 C14 C13 120.5(2)
C15 C14 H14 119.8
C13 C14 H14 119.8
C14 C15 C16 120.5(2)
C14 C15 H15 119.7
C16 C15 H15 119.7
C15 C16 C11 119.8(2)
C15 C16 C112 117.5(2)
C11 C16 C112 122.7(2)
O1 C17 C12 109.57(19)
O1 C17 H17A 109.8
C12 C17 H17A 109.8
O1 C17 H17B 109.8
C12 C17 H17B 109.8
H17A C17 H17B 108.2
O1 C18 C111 102.7(2)
O1 C18 C110 109.8(2)
C111 C18 C110 111.2(2)
O1 C18 C19 111.4(2)
C111 C18 C19 110.4(2)
C110 C18 C19 111.0(2)
C18 C19 H19A 109.5
C18 C19 H19B 109.5
H19A C19 H19B 109.5
C18 C19 H19C 109.5
H19A C19 H19C 109.5
H19B C19 H19C 109.5
C18 C110 H11A 109.5
C18 C110 H11B 109.5
H11A C110 H11B 109.5
C18 C110 H11C 109.5
H11A C110 H11C 109.5
H11B C110 H11C 109.5
C18 C111 H11O 109.5
C18 C111 H11P 109.5
H11O C111 H11P 109.5
C18 C111 H11Q 109.5
H11O C111 H11Q 109.5
H11P C111 H11Q 109.5
O2 C112 C16 108.1(2)
O2 C112 H11D 110.1
C16 C112 H11D 110.1
O2 C112 H11E 110.1
C16 C112 H11E 110.1
H11D C112 H11E 108.4
O2 C113 C114 110.9(2)
O2 C113 C115 110.5(2)
C114 C113 C115 112.4(3)
O2 C113 C116 102.9(2)
C114 C113 C116 112.1(3)
C115 C113 C116 107.5(3)
C113 C114 H11F 109.5
C113 C114 H11G 109.5
H11F C114 H11G 109.5
C113 C114 H11H 109.5
H11F C114 H11H 109.5
H11G C114 H11H 109.5
C113 C115 H11I 109.5
C113 C115 H11J 109.5
H11I C115 H11J 109.5
C113 C115 H11K 109.5
H11I C115 H11K 109.5
H11J C115 H11K 109.5
C113 C116 H11L 109.5
C113 C116 H11M 109.5
H11L C116 H11M 109.5
C113 C116 H11N 109.5
H11L C116 H11N 109.5
H11M C116 H11N 109.5
C22 C21 C26 117.6(2)
C22 C21 Sn1 121.93(17)
C26 C21 Sn1 120.35(19)
C21 C22 C23 121.2(2)
C21 C22 H22 119.4
C23 C22 H22 119.4
C24 C23 C22 120.2(3)
C24 C23 H23 119.9
C22 C23 H23 119.9
C23 C24 C25 119.3(2)
C23 C24 H24 120.4
C25 C24 H24 120.4
C26 C25 C24 120.7(3)
C26 C25 H25 119.7
C24 C25 H25 119.7
C25 C26 C21 121.0(3)
C25 C26 H26 119.5
C21 C26 H26 119.5
C32 C31 C36 118.0(2)
C32 C31 Sn1 120.26(18)
C36 C31 Sn1 121.67(19)
C33 C32 C31 121.2(3)
C33 C32 H32 119.4
C31 C32 H32 119.4
C34 C33 C32 119.9(3)
C34 C33 H33 120.0
C32 C33 H33 120.0
C35 C34 C33 120.1(3)
C35 C34 H34 119.9
C33 C34 H34 119.9
C34 C35 C36 119.8(3)
C34 C35 H35 120.1
C36 C35 H35 120.1
C31 C36 C35 120.9(3)
C31 C36 H36 119.6
C35 C36 H36 119.6
C46 C41 C42 117.9(2)
C46 C41 Sn1 122.30(18)
C42 C41 Sn1 119.81(18)
C43 C42 C41 120.8(2)
C43 C42 H42 119.6
C41 C42 H42 119.6
C44 C43 C42 120.5(2)
C44 C43 H43 119.7
C42 C43 H43 119.7
C43 C44 C45 119.6(3)
C43 C44 H44 120.2
C45 C44 H44 120.2
C44 C45 C46 120.2(3)
C44 C45 H45 119.9
C46 C45 H45 119.9
C45 C46 C41 121.1(2)
C45 C46 H46 119.5
C41 C46 H46 119.5
C17 O1 C18 117.84(19)
C112 O2 C113 117.5(2)

loop_
_geom_bond_atom_site_label_1
_geom_bond_atom_site_label_2
_geom_bond_distance
Sn1 C41 2.148(2)
Sn1 C31 2.150(2)
Sn1 C21 2.156(2)
Sn1 C11 2.165(2)
C11 C12 1.406(3)
C11 C16 1.407(3)
C12 C13 1.388(3)
C12 C17 1.510(3)
C13 C14 1.386(3)
C13 H13 0.9300
C14 C15 1.376(4)
C14 H14 0.9300
C15 C16 1.391(4)
C15 H15 0.9300
C16 C112 1.515(3)
C17 O1 1.409(3)
C17 H17A 0.9700
C17 H17B 0.9700
C18 O1 1.447(3)
C18 C111 1.511(4)
C18 C110 1.519(4)
C18 C19 1.520(4)
C19 H19A 0.9600
C19 H19B 0.9600
C19 H19C 0.9600
C110 H11A 0.9600
C110 H11B 0.9600
C110 H11C 0.9600
C111 H11O 0.9600
C111 H11P 0.9600
C111 H11Q 0.9600
C112 O2 1.414(3)
C112 H11D 0.9700
C112 H11E 0.9700
C113 O2 1.445(3)
C113 C114 1.500(4)
C113 C115 1.512(4)
C113 C116 1.529(4)
C114 H11F 0.9600
C114 H11G 0.9600
C114 H11H 0.9600
C115 H11I 0.9600
C115 H11J 0.9600
C115 H11K 0.9600
C116 H11L 0.9600
C116 H11M 0.9600
C116 H11N 0.9600
C21 C22 1.384(3)
C21 C26 1.396(4)
C22 C23 1.392(3)
C22 H22 0.9300
C23 C24 1.372(4)
C23 H23 0.9300
C24 C25 1.379(4)
C24 H24 0.9300
C25 C26 1.375(4)
C25 H25 0.9300
C26 H26 0.9300
C31 C32 1.389(3)
C31 C36 1.389(4)
C32 C33 1.380(4)
C32 H32 0.9300
C33 C34 1.377(4)
C33 H33 0.9300
C34 C35 1.375(4)
C34 H34 0.9300
C35 C36 1.392(4)
C35 H35 0.9300
C36 H36 0.9300
C41 C46 1.388(4)
C41 C42 1.393(3)
C42 C43 1.384(4)
C42 H42 0.9300
C43 C44 1.371(4)
C43 H43 0.9300
C44 C45 1.377(4)
C44 H44 0.9300
C45 C46 1.385(4)
C45 H45 0.9300
C46 H46 0.9300
